data_7703974
loop_
_publ_author_name
'Liu, Weiming'
'Liu, Caiyun'
'Wu, Wenli'
'Zhang, Guanyun'
'Zhang, Jian'
'Tung, Chen-Ho'
'Wang, Yifeng'

_publ_section_title
;
 Effects of organic ammonium cations on the isolation of {Ti<sub>4</sub>}
 cyclic clusters from water: an <sup>17</sup>O NMR study.
;
_journal_issue 18
_journal_name_full 'Dalton transactions (Cambridge, England : 2003)'
_journal_page_first 5957
_journal_page_last 5964
_journal_paper_doi 10.1039/d0dt00165a
_journal_volume 49
_journal_year 2020
_chemical_formula_moiety 'O28 S4 Ti4, 2(C4 H14 N2), 2(O4 S)'
_chemical_formula_sum 'C8 H28 N4 O36 S6 Ti4'
_chemical_formula_weight 1140.30
_space_group_crystal_system tetragonal
_space_group_IT_number 140
_space_group_name_Hall '-I 4 2c'
_space_group_name_H-M_alt 'I 4/m c m'
_atom_sites_solution_hydrogens geom
_audit_creation_date 2020-03-25
_audit_creation_method
;
Olex2 1.2-beta
(compiled 2018.05.29 svn.r3508 for OlexSys, GUI svn.r5506)
;
_audit_update_record
;
2020-04-01 deposited with the CCDC.	2020-04-06 downloaded from the CCDC.
;
_cell_angle_alpha 90
_cell_angle_beta 90
_cell_angle_gamma 90
_cell_formula_units_Z 4
_cell_length_a 13.8316(2)
_cell_length_b 13.8316(2)
_cell_length_c 20.2120(4)
_cell_measurement_reflns_used 6134
_cell_measurement_temperature 173.00(10)
_cell_measurement_theta_max 76.1360
_cell_measurement_theta_min 4.3400
_cell_volume 3866.82(11)
_computing_cell_refinement 'CrysAlisPro 1.171.40.25a (Rigaku OD, 2018)'
_computing_data_collection 'CrysAlisPro 1.171.40.25a (Rigaku OD, 2018)'
_computing_data_reduction 'CrysAlisPro 1.171.40.25a (Rigaku OD, 2018)'
_computing_molecular_graphics 'Olex2 (Dolomanov et al., 2009)'
_computing_publication_material 'Olex2 (Dolomanov et al., 2009)'
_computing_structure_refinement 'ShelXL (Sheldrick, 2015)'
_computing_structure_solution 'ShelXL (Sheldrick, 2015)'
_diffrn_ambient_environment N~2~
_diffrn_ambient_temperature 173.00(10)
_diffrn_detector 'CCD plate'
_diffrn_detector_area_resol_mean 10.0000
_diffrn_detector_type HyPix
_diffrn_measured_fraction_theta_full 0.993
_diffrn_measured_fraction_theta_max 0.969
_diffrn_measurement_details
;
List of Runs (angles in degrees, time in seconds):

  # Type    Start    End  Width  t~exp~   \w     \q     \k     \f   Frames
#--------------------------------------------------------------------------
  1  \w    -99.00 -57.00   1.00    0.30    --  -86.25  30.00 -74.00   42
  2  \w     85.00 165.00   1.00    0.30    --  106.49 140.00 150.00   80
  3  \w   -121.00 -36.00   1.00    0.10    --  -48.45 -38.00  60.00   85
  4  \w    -43.00 -17.00   1.00    0.30    --  -86.25  30.00 -74.00   26
  5  \w     34.00 120.00   1.00    0.30    --  106.49 -38.00  30.00   86
  6  \w     36.00 105.00   1.00    0.30    --  106.49 -99.00-180.00   69
;
_diffrn_measurement_device 'four-circle diffractometer'
_diffrn_measurement_device_type 'XtaLAB Synergy, Dualflex, HyPix'
_diffrn_measurement_method '\w scans'
_diffrn_orient_matrix_type 'CrysAlisPro convention (1999,Acta A55,543-557)'
_diffrn_orient_matrix_UB_11 -0.0878281000
_diffrn_orient_matrix_UB_12 0.0565590000
_diffrn_orient_matrix_UB_13 0.0264329000
_diffrn_orient_matrix_UB_21 -0.0536205000
_diffrn_orient_matrix_UB_22 -0.0958798000
_diffrn_orient_matrix_UB_23 0.0127107000
_diffrn_orient_matrix_UB_31 0.0427153000
_diffrn_orient_matrix_UB_32 -0.0040040000
_diffrn_orient_matrix_UB_33 0.0703165000
_diffrn_radiation_monochromator mirror
_diffrn_radiation_probe x-ray
_diffrn_radiation_type CuK\a
_diffrn_radiation_wavelength 1.54178
_diffrn_reflns_av_R_equivalents 0.0393
_diffrn_reflns_av_unetI/netI 0.0339
_diffrn_reflns_Laue_measured_fraction_full 0.993
_diffrn_reflns_Laue_measured_fraction_max 0.969
_diffrn_reflns_limit_h_max 17
_diffrn_reflns_limit_h_min -16
_diffrn_reflns_limit_k_max 13
_diffrn_reflns_limit_k_min -16
_diffrn_reflns_limit_l_max 15
_diffrn_reflns_limit_l_min -25
_diffrn_reflns_number 5413
_diffrn_reflns_point_group_measured_fraction_full 0.993
_diffrn_reflns_point_group_measured_fraction_max 0.969
_diffrn_reflns_theta_full 67.679
_diffrn_reflns_theta_max 76.268
_diffrn_reflns_theta_min 4.375
_diffrn_source 'micro-focus sealed X-ray tube'
_diffrn_source_type 'PhotonJet (Cu) X-ray Source'
_exptl_absorpt_coefficient_mu 10.944
_exptl_absorpt_correction_T_max 1.00000
_exptl_absorpt_correction_T_min 0.32500
_exptl_absorpt_correction_type multi-scan
_exptl_absorpt_process_details
;
CrysAlisPro 1.171.40.25a (Rigaku Oxford Diffraction, 2018)
Empirical absorption correction using spherical harmonics,
 implemented in SCALE3 ABSPACK scaling algorithm.
;
_exptl_crystal_colour colourless
_exptl_crystal_colour_primary colourless
_exptl_crystal_density_diffrn 1.959
_exptl_crystal_description block
_exptl_crystal_F_000 2304
_exptl_crystal_size_max 0.15
_exptl_crystal_size_mid 0.13
_exptl_crystal_size_min 0.04
_refine_diff_density_max 1.345
_refine_diff_density_min -0.768
_refine_diff_density_rms 0.177
_refine_ls_extinction_method none
_refine_ls_goodness_of_fit_ref 1.129
_refine_ls_hydrogen_treatment constr
_refine_ls_matrix_type full
_refine_ls_number_parameters 149
_refine_ls_number_reflns 1080
_refine_ls_number_restraints 187
_refine_ls_restrained_S_all 1.056
_refine_ls_R_factor_all 0.1047
_refine_ls_R_factor_gt 0.0995
_refine_ls_shift/su_max 0.000
_refine_ls_shift/su_mean 0.000
_refine_ls_structure_factor_coef Fsqd
_refine_ls_weighting_details 'w=1/[\s^2^(Fo^2^)+(0.0570P)^2^+171.6096P] where P=(Fo^2^+2Fc^2^)/3'
_refine_ls_weighting_scheme calc
_refine_ls_wR_factor_gt 0.2233
_refine_ls_wR_factor_ref 0.2269
_reflns_Friedel_coverage 0.000
_reflns_number_gt 1019
_reflns_number_total 1080
_reflns_threshold_expression 'I > 2\s(I)'
_cod_data_source_file d0dt00165a2.cif
_cod_data_source_block ti4-buda
_cod_depositor_comments 'Adding full bibliography for 7703974--7703977.cif.'
_cod_original_cell_volume 3866.82(14)
_cod_database_code 7703974
_shelx_shelxl_version_number 2014/7
_chemical_oxdiff_formula 'Ti O S N C'
_shelx_space_group_comment
;
The symmetry employed for this shelxl refinement is uniquely defined
by the following loop, which should always be used as a source of
symmetry information in preference to the above space-group names.
They are only intended as comments.
;
_reflns_odcompleteness_completeness 99.19
_reflns_odcompleteness_iscentric 1
_reflns_odcompleteness_theta 66.97
_olex2_refinement_description
;
1. Fixed Uiso
 At 1.2 times of:
  All C(H,H) groups, All N(H,H,H) groups
2. Restrained distances
 N2-C3 = C3-C4 = C4-C5 = C5-C6 = C6-N7
 1.52 with sigma of 0.02
 S2-O6 = S2-O10 = S2-O8 = S2-O9
 1.5 with sigma of 0.02
 N2-C4 = C5-N7
 2.53 with sigma of 0.04
 C3-C5 = C4-C6
 2.54 with sigma of 0.04
 S2-O6 \\sim S2-O10 \\sim S2-O8 \\sim S2-O9
 with sigma of 0.02
 O6-O8 \\sim O10-O9 \\sim O6-O9 \\sim O10-O8 \\sim O6-O10 \\sim O8-O9
 with sigma of 0.04
3. Uiso/Uaniso restraints and constraints
N2 \\sim C3 \\sim C4 \\sim C5 \\sim C6 \\sim N7: within 2A with sigma of 0.04
and sigma for terminal atoms of 0.08
S2 \\sim O6 \\sim O10 \\sim O8 \\sim O9: within 2A with sigma of 0.04 and sigma
for terminal atoms of 0.08
Uanis(N7) \\sim Ueq, Uanis(N2) \\sim Ueq, Uanis(C3) \\sim Ueq, Uanis(C4) \\sim
Ueq, Uanis(C5) \\sim Ueq, Uanis(C6) \\sim Ueq: with sigma of 0.01 and sigma for
terminal atoms of 0.02
Uanis(S2) \\sim Ueq: with sigma of 0.01 and sigma for terminal atoms of 0.02
Uanis(N7) \\sim Ueq: with sigma of 0.001 and sigma for terminal atoms of 0.002
4. Rigid body (RIGU) restrains
 N2, C3, C4, C5, C6, N7
 with sigma for 1-2 distances of 0.004 and sigma for 1-3 distances of 0.004
 C4, N2, C3, C5, C6, N7
 with sigma for 1-2 distances of 0.01 and sigma for 1-3 distances of 0.01
 S2, O6, O10, O8, O9
 with sigma for 1-2 distances of 0.01 and sigma for 1-3 distances of 0.001
5. Others
 Fixed Sof: N2(0.25) H2A(0.25) H2B(0.25) H2C(0.25) C3(0.25) H3A(0.25)
 H3B(0.25) C4(0.25) H4A(0.25) H4B(0.25) C5(0.25) H5A(0.25) H5B(0.25) C6(0.25)
 H6A(0.25) H6B(0.25) N7(0.25) H7A(0.25) H7B(0.25) H7C(0.25) S2(0.25) O6(0.25)
 O10(0.25) O8(0.25) O9(0.25)
6.a Secondary CH2 refined with riding coordinates:
 C3(H3A,H3B), C4(H4A,H4B), C5(H5A,H5B), C6(H6A,H6B)
6.b Idealised Me refined as rotating group:
 N2(H2A,H2B,H2C), N7(H7A,H7B,H7C)
;
_olex2_submission_special_instructions 'No special instructions were received'
_oxdiff_exptl_absorpt_empirical_details
;
Empirical correction (ABSPACK) includes:
- Absorption correction using spherical harmonics
- Frame scaling
;
_oxdiff_exptl_absorpt_empirical_full_max 2.123
_oxdiff_exptl_absorpt_empirical_full_min 0.745

loop_
_space_group_symop_operation_xyz
'x, y, z'
'-y, x, z'
'-x, -y, z'
'y, -x, z'
'x, -y, -z+1/2'
'y, x, -z+1/2'
'-x, y, -z+1/2'
'-y, -x, -z+1/2'
'x+1/2, y+1/2, z+1/2'
'-y+1/2, x+1/2, z+1/2'
'-x+1/2, -y+1/2, z+1/2'
'y+1/2, -x+1/2, z+1/2'
'x+1/2, -y+1/2, -z+1'
'y+1/2, x+1/2, -z+1'
'-x+1/2, y+1/2, -z+1'
'-y+1/2, -x+1/2, -z+1'
'-x, -y, -z'
'y, -x, -z'
'x, y, -z'
'-y, x, -z'
'-x, y, z-1/2'
'-y, -x, z-1/2'
'x, -y, z-1/2'
'y, x, z-1/2'
'-x+1/2, -y+1/2, -z+1/2'
'y+1/2, -x+1/2, -z+1/2'
'x+1/2, y+1/2, -z+1/2'
'-y+1/2, x+1/2, -z+1/2'
'-x+1/2, y+1/2, z'
'-y+1/2, -x+1/2, z'
'x+1/2, -y+1/2, z'
'y+1/2, x+1/2, z'

loop_
_atom_site_label
_atom_site_type_symbol
_atom_site_fract_x
_atom_site_fract_y
_atom_site_fract_z
_atom_site_U_iso_or_equiv
_atom_site_adp_type
_atom_site_occupancy
_atom_site_site_symmetry_order
_atom_site_calc_flag
_atom_site_refinement_flags_posn
_atom_site_refinement_flags_adp
_atom_site_refinement_flags_occupancy
_atom_site_disorder_assembly
_atom_site_disorder_group
Ti1 Ti 0.0000 0.32258(15) -0.2500 0.0269(6) Uani 1 2 d S T P . .
S0AA S 0.16962(15) 0.33038(15) -0.14167(12) 0.0261(7) Uani 1 2 d S T P . .
O1 O 0.0929(4) 0.4071(4) -0.2758(4) 0.0276(18) Uani 1 2 d S T P . .
O4 O 0.1734(5) 0.3266(5) -0.0710(4) 0.033(2) Uani 1 2 d S T P . .
O5 O 0.2357(5) 0.2643(5) -0.1742(4) 0.041(2) Uani 1 2 d S T P . .
O2 O -0.0791(4) 0.2085(5) -0.2105(3) 0.0352(15) Uani 1 1 d . . . . .
O3 O 0.0686(4) 0.3081(5) -0.1630(3) 0.0330(14) Uani 1 1 d . . . . .
N2 N -0.273(3) 0.525(3) 0.008(3) 0.029(8) Uani 0.25 1 d D U . A -1
H2A H -0.3377 0.5385 0.0066 0.034 Uiso 0.25 1 calc GR . . A -1
H2B H -0.2397 0.5743 -0.0111 0.034 Uiso 0.25 1 calc GR . . A -1
H2C H -0.2544 0.5188 0.0510 0.034 Uiso 0.25 1 calc GR . . A -1
C3 C -0.254(2) 0.433(3) -0.028(2) 0.051(7) Uani 0.25 1 d D U . A -1
H3A H -0.2853 0.3793 -0.0039 0.062 Uiso 0.25 1 calc R . . A -1
H3B H -0.2852 0.4369 -0.0722 0.062 Uiso 0.25 1 calc R . . A -1
C4 C -0.152(2) 0.406(3) -0.039(2) 0.061(7) Uani 0.25 1 d D U . A -1
H4A H -0.1113 0.4471 -0.0106 0.073 Uiso 0.25 1 calc R . . A -1
H4B H -0.1353 0.4198 -0.0855 0.073 Uiso 0.25 1 calc R . . A -1
C5 C -0.127(2) 0.300(2) -0.0246(18) 0.046(7) Uani 0.25 1 d D U . A -1
H5A H -0.1823 0.2682 -0.0019 0.055 Uiso 0.25 1 calc R . . A -1
H5B H -0.1149 0.2653 -0.0666 0.055 Uiso 0.25 1 calc R . . A -1
C6 C -0.039(2) 0.298(2) 0.0184(16) 0.044(7) Uani 0.25 1 d D U . A -1
H6A H -0.0600 0.2985 0.0653 0.053 Uiso 0.25 1 calc R . . A -1
H6B H -0.0009 0.3566 0.0102 0.053 Uiso 0.25 1 calc R . . A -1
N7 N 0.024(3) 0.210(3) 0.007(4) 0.026(7) Uani 0.25 1 d D U . A -1
H7A H 0.0345 0.2020 -0.0369 0.031 Uiso 0.25 1 calc GR . . A -1
H7B H -0.0051 0.1566 0.0239 0.031 Uiso 0.25 1 calc GR . . A -1
H7C H 0.0821 0.2190 0.0280 0.031 Uiso 0.25 1 calc GR . . A -1
S2 S -0.0106(13) 0.0010(15) 0.1171(2) 0.024(2) Uani 0.25 1 d D U . B -1
O6 O -0.0477(18) 0.1014(15) 0.1123(12) 0.038(4) Uani 0.25 1 d D U . B -1
O10 O 0.0960(13) -0.001(2) 0.1074(11) 0.038(3) Uani 0.25 1 d D U . B -1
O8 O -0.0606(17) -0.0588(17) 0.0665(9) 0.040(3) Uani 0.25 1 d D U . B -1
O9 O -0.0313(19) -0.0382(19) 0.1843(7) 0.037(3) Uani 0.25 1 d D U . B -1

loop_
_atom_site_aniso_label
_atom_site_aniso_U_11
_atom_site_aniso_U_22
_atom_site_aniso_U_33
_atom_site_aniso_U_23
_atom_site_aniso_U_13
_atom_site_aniso_U_12
Ti1 0.0333(11) 0.0276(11) 0.0197(9) 0.000 -0.0077(9) 0.000
S0AA 0.0326(10) 0.0326(10) 0.0130(12) 0.0058(7) -0.0058(7) -0.0070(12)
O1 0.035(3) 0.035(3) 0.013(3) 0.005(2) -0.005(2) 0.002(4)
O4 0.043(3) 0.043(3) 0.012(3) 0.006(3) -0.006(3) -0.016(4)
O5 0.042(3) 0.042(3) 0.040(5) -0.003(3) 0.003(3) 0.002(4)
O2 0.034(3) 0.036(3) 0.036(3) 0.000(3) -0.012(3) -0.015(3)
O3 0.038(3) 0.042(3) 0.019(3) 0.010(2) -0.011(2) -0.012(3)
N2 0.032(14) 0.035(10) 0.019(14) 0.010(9) -0.012(12) -0.001(9)
C3 0.056(9) 0.050(9) 0.048(11) -0.006(8) -0.005(7) 0.006(6)
C4 0.060(9) 0.057(9) 0.066(11) -0.002(7) -0.005(7) 0.012(6)
C5 0.044(8) 0.050(9) 0.044(10) -0.001(7) -0.002(7) 0.008(6)
C6 0.045(9) 0.043(9) 0.045(11) -0.014(7) -0.004(7) 0.014(7)
N7 0.026(7) 0.026(7) 0.026(8) -0.001(2) 0.000(2) -0.001(2)
S2 0.029(7) 0.024(5) 0.0198(17) 0.001(8) -0.003(4) -0.021(5)
O6 0.029(7) 0.053(8) 0.030(6) 0.001(7) 0.000(6) -0.008(5)
O10 0.029(7) 0.054(9) 0.031(6) 0.000(7) -0.001(5) -0.009(5)
O8 0.032(7) 0.054(9) 0.033(5) 0.000(7) -0.004(6) -0.009(5)
O9 0.028(7) 0.053(9) 0.031(5) 0.001(7) -0.002(6) -0.009(5)

loop_
_atom_type_symbol
_atom_type_description
_atom_type_scat_dispersion_real
_atom_type_scat_dispersion_imag
_atom_type_scat_source
C C 0.0181 0.0091 'International Tables Vol C Tables 4.2.6.8 and 6.1.1.4'
H H 0.0000 0.0000 'International Tables Vol C Tables 4.2.6.8 and 6.1.1.4'
N N 0.0311 0.0180 'International Tables Vol C Tables 4.2.6.8 and 6.1.1.4'
O O 0.0492 0.0322 'International Tables Vol C Tables 4.2.6.8 and 6.1.1.4'
S S 0.3331 0.5567 'International Tables Vol C Tables 4.2.6.8 and 6.1.1.4'
Ti Ti 0.2191 1.8069 'International Tables Vol C Tables 4.2.6.8 and 6.1.1.4'

loop_
_geom_angle_atom_site_label_1
_geom_angle_atom_site_label_2
_geom_angle_atom_site_label_3
_geom_angle
_geom_angle_site_symmetry_1
_geom_angle_site_symmetry_3
_geom_angle_publ_flag
O1 Ti1 O1 99.7(5) 26_454 . ?
O1 Ti1 O2 166.5(3) 26_454 7_554 ?
O1 Ti1 O2 90.3(3) . 7_554 ?
O1 Ti1 O2 90.3(3) 26_454 . ?
O1 Ti1 O2 166.5(3) . . ?
O1 Ti1 O3 98.5(3) 26_454 . ?
O1 Ti1 O3 89.0(3) 26_454 7_554 ?
O1 Ti1 O3 98.5(3) . 7_554 ?
O1 Ti1 O3 89.0(3) . . ?
O2 Ti1 O2 81.3(4) . 7_554 ?
O3 Ti1 O2 80.6(2) 7_554 7_554 ?
O3 Ti1 O2 90.7(3) 7_554 . ?
O3 Ti1 O2 90.7(3) . 7_554 ?
O3 Ti1 O2 80.6(2) . . ?
O3 Ti1 O3 168.5(4) . 7_554 ?
O4 S0AA O5 114.0(6) . . ?
O4 S0AA O3 108.3(3) . . ?
O4 S0AA O3 108.3(3) . 30 ?
O5 S0AA O3 109.2(3) . . ?
O5 S0AA O3 109.2(3) . 30 ?
O3 S0AA O3 107.7(5) 30 . ?
Ti1 O1 Ti1 146.2(5) . 28_554 ?
S0AA O3 Ti1 132.3(4) . . ?
H2A N2 H2B 109.5 . . ?
H2A N2 H2C 109.5 . . ?
H2B N2 H2C 109.5 . . ?
C3 N2 H2A 109.5 . . ?
C3 N2 H2B 109.5 . . ?
C3 N2 H2C 109.5 . . ?
N2 C3 H3A 107.9 . . ?
N2 C3 H3B 107.9 . . ?
H3A C3 H3B 107.2 . . ?
C4 C3 N2 118(3) . . ?
C4 C3 H3A 107.9 . . ?
C4 C3 H3B 107.9 . . ?
C3 C4 H4A 108.4 . . ?
C3 C4 H4B 108.4 . . ?
C3 C4 C5 115(3) . . ?
H4A C4 H4B 107.5 . . ?
C5 C4 H4A 108.4 . . ?
C5 C4 H4B 108.4 . . ?
C4 C5 H5A 110.0 . . ?
C4 C5 H5B 110.0 . . ?
H5A C5 H5B 108.4 . . ?
C6 C5 C4 108(2) . . ?
C6 C5 H5A 110.0 . . ?
C6 C5 H5B 110.0 . . ?
C5 C6 H6A 108.7 . . ?
C5 C6 H6B 108.7 . . ?
C5 C6 N7 114(2) . . ?
H6A C6 H6B 107.6 . . ?
N7 C6 H6A 108.7 . . ?
N7 C6 H6B 108.7 . . ?
C6 N7 H7A 109.5 . . ?
C6 N7 H7B 109.5 . . ?
C6 N7 H7C 109.5 . . ?
H7A N7 H7B 109.5 . . ?
H7A N7 H7C 109.5 . . ?
H7B N7 H7C 109.5 . . ?
O6 S2 O10 110.9(14) . . ?
O6 S2 O8 108.3(14) . . ?
O6 S2 O9 109.5(14) . . ?
O10 S2 O9 107.5(13) . . ?
O8 S2 O10 111.0(13) . . ?
O8 S2 O9 109.6(14) . . ?

loop_
_geom_bond_atom_site_label_1
_geom_bond_atom_site_label_2
_geom_bond_distance
_geom_bond_site_symmetry_2
_geom_bond_publ_flag
Ti1 O1 1.814(3) 26_454 ?
Ti1 O1 1.814(3) . ?
Ti1 O2 2.079(6) 7_554 ?
Ti1 O2 2.079(6) . ?
Ti1 O3 2.009(5) . ?
Ti1 O3 2.009(5) 7_554 ?
S0AA O4 1.430(7) . ?
S0AA O5 1.450(10) . ?
S0AA O3 1.495(6) 30 ?
S0AA O3 1.495(6) . ?
O1 Ti1 1.814(3) 28_554 ?
N2 H2A 0.9100 . ?
N2 H2B 0.9100 . ?
N2 H2C 0.9100 . ?
N2 C3 1.50(2) . ?
C3 H3A 0.9900 . ?
C3 H3B 0.9900 . ?
C3 C4 1.46(2) . ?
C4 H4A 0.9900 . ?
C4 H4B 0.9900 . ?
C4 C5 1.527(19) . ?
C5 H5A 0.9900 . ?
C5 H5B 0.9900 . ?
C5 C6 1.50(2) . ?
C6 H6A 0.9900 . ?
C6 H6B 0.9900 . ?
C6 N7 1.51(2) . ?
N7 H7A 0.9100 . ?
N7 H7B 0.9100 . ?
N7 H7C 0.9100 . ?
S2 O6 1.483(13) . ?
S2 O10 1.488(13) . ?
S2 O8 1.487(13) . ?
S2 O9 1.491(12) . ?

loop_
_geom_torsion_atom_site_label_1
_geom_torsion_atom_site_label_2
_geom_torsion_atom_site_label_3
_geom_torsion_atom_site_label_4
_geom_torsion
_geom_torsion_site_symmetry_1
_geom_torsion_site_symmetry_2
_geom_torsion_site_symmetry_3
_geom_torsion_site_symmetry_4
_geom_torsion_publ_flag
O1 Ti1 O1 Ti1 66.0(8) 26_454 . . 28_554 ?
O4 S0AA O3 Ti1 167.0(5) . . . . ?
O5 S0AA O3 Ti1 -68.3(6) . . . . ?
O2 Ti1 O1 Ti1 -123.0(9) 7_554 . . 28_554 ?
O2 Ti1 O1 Ti1 -71.7(18) . . . 28_554 ?
O3 Ti1 O1 Ti1 -32.4(9) . . . 28_554 ?
O3 Ti1 O1 Ti1 156.4(8) 7_554 . . 28_554 ?
O3 S0AA O3 Ti1 50.1(8) 30 . . . ?
N2 C3 C4 C5 135(5) . . . . ?
C3 C4 C5 C6 -131(3) . . . . ?
C4 C5 C6 N7 -148(4) . . . . ?
